data_2216573
loop_
_publ_author_name
'Hai-Tang Du'
'Hai-Jun Du'
'Ming Lu'
'Li-Li Sun'

_publ_section_title
;
 1-(2,6-Dimethylphenyl)-3-(3,4,5-trimethoxybenzoyl)thiourea
;
_journal_coeditor_code HK2387
_journal_issue 12
_journal_name_full 'Acta Crystallographica Section E'
_journal_page_first o4827
_journal_page_last o4827
_journal_paper_doi 10.1107/S1600536807059892
_journal_volume 63
_journal_year 2007
_chemical_formula_iupac 'C19 H22 N2 O4 S'
_chemical_formula_moiety 'C19 H22 N2 O4 S'
_chemical_formula_sum 'C19 H22 N2 O4 S'
_chemical_formula_weight 374.45
_chemical_melting_point 495
_chemical_name_systematic
;
1-(2,6-Dimethylphenyl)-3-(3,4,5-tirmethoxybenzoyl)thiourea
;
_space_group_IT_number 14
_symmetry_cell_setting monoclinic
_symmetry_space_group_name_Hall '-P 2ybc'
_symmetry_space_group_name_H-M 'P 1 21/c 1'
_atom_sites_solution_hydrogens geom
_atom_sites_solution_primary direct
_atom_sites_solution_secondary difmap
_audit_creation_method SHELXL97
_cell_angle_alpha 90.00
_cell_angle_beta 102.753(4)
_cell_angle_gamma 90.00
_cell_formula_units_Z 4
_cell_length_a 11.610(3)
_cell_length_b 7.4556(17)
_cell_length_c 22.085(5)
_cell_measurement_reflns_used 2743
_cell_measurement_temperature 294(2)
_cell_measurement_theta_max 25.15
_cell_measurement_theta_min 2.88
_cell_volume 1864.5(8)
_computing_cell_refinement 'SAINT (Bruker, 1997)'
_computing_data_collection 'SMART (Bruker, 1997)'
_computing_data_reduction 'SAINT (Bruker, 1997)'
_computing_molecular_graphics 'SHELXTL (Bruker, 1997)'
_computing_publication_material 'SHELXTL (Bruker, 1997)'
_computing_structure_refinement 'SHELXL97 (Sheldrick, 1997)'
_computing_structure_solution 'SHELXS97 (Sheldrick, 1997)'
_diffrn_ambient_temperature 294(2)
_diffrn_measured_fraction_theta_full 0.996
_diffrn_measured_fraction_theta_max 0.996
_diffrn_measurement_device_type 'Bruker SMART 1K CCD area-detector'
_diffrn_measurement_method '\f and \w'
_diffrn_radiation_monochromator graphite
_diffrn_radiation_source 'fine-focus sealed tube'
_diffrn_radiation_type MoK\a
_diffrn_radiation_wavelength 0.71073
_diffrn_reflns_av_R_equivalents 0.0349
_diffrn_reflns_av_sigmaI/netI 0.0436
_diffrn_reflns_limit_h_max 7
_diffrn_reflns_limit_h_min -14
_diffrn_reflns_limit_k_max 8
_diffrn_reflns_limit_k_min -9
_diffrn_reflns_limit_l_max 27
_diffrn_reflns_limit_l_min -18
_diffrn_reflns_number 10230
_diffrn_reflns_theta_full 26.38
_diffrn_reflns_theta_max 26.38
_diffrn_reflns_theta_min 2.30
_exptl_absorpt_coefficient_mu 0.200
_exptl_absorpt_correction_T_max 0.9803
_exptl_absorpt_correction_T_min 0.9610
_exptl_absorpt_correction_type multi-scan
_exptl_absorpt_process_details '(SADABS; Sheldrick, 1996)'
_exptl_crystal_colour colourless
_exptl_crystal_density_diffrn 1.334
_exptl_crystal_density_method 'not measured'
_exptl_crystal_description prism
_exptl_crystal_F_000 792
_exptl_crystal_size_max 0.20
_exptl_crystal_size_mid 0.18
_exptl_crystal_size_min 0.10
_refine_diff_density_max 0.206
_refine_diff_density_min -0.198
_refine_ls_extinction_method none
_refine_ls_goodness_of_fit_ref 1.011
_refine_ls_hydrogen_treatment mixed
_refine_ls_matrix_type full
_refine_ls_number_parameters 248
_refine_ls_number_reflns 3809
_refine_ls_number_restraints 0
_refine_ls_restrained_S_all 1.011
_refine_ls_R_factor_all 0.0766
_refine_ls_R_factor_gt 0.0396
_refine_ls_shift/su_max 0.001
_refine_ls_shift/su_mean 0.000
_refine_ls_structure_factor_coef Fsqd
_refine_ls_weighting_details 'calc w = 1/[\s^2^(Fo^2^)+(0.0473P)^2^+0.3608P] where P=(Fo^2^+2Fc^2^)/3'
_refine_ls_weighting_scheme calc
_refine_ls_wR_factor_gt 0.0904
_refine_ls_wR_factor_ref 0.1069
_reflns_number_gt 2496
_reflns_number_total 3809
_reflns_threshold_expression I>2\s(I)
_cod_data_source_file hk2387.cif
_cod_data_source_block I
_cod_original_sg_symbol_H-M 'P 21/c'
_cod_database_code 2216573
_cod_database_fobs_code 2216573

loop_
_symmetry_equiv_pos_as_xyz
'x, y, z'
'-x, y+1/2, -z+1/2'
'-x, -y, -z'
'x, -y-1/2, z-1/2'

loop_
_atom_site_type_symbol
_atom_site_label
_atom_site_fract_x
_atom_site_fract_y
_atom_site_fract_z
_atom_site_U_iso_or_equiv
_atom_site_adp_type
_atom_site_calc_flag
_atom_site_refinement_flags
_atom_site_occupancy
S S1 0.00655(4) 0.61330(7) 0.08568(2) 0.04199(17) Uani d . 1
O O1 0.32004(13) 0.1186(2) -0.11312(7) 0.0542(4) Uani d . 1
O O2 0.48745(13) 0.2805(2) -0.15944(7) 0.0544(4) Uani d . 1
O O3 0.55058(13) 0.6217(2) -0.13188(7) 0.0582(4) Uani d . 1
O O4 0.34482(12) 0.79516(19) 0.03668(7) 0.0454(4) Uani d . 1
N N1 0.18920(14) 0.6048(2) 0.03092(8) 0.0348(4) Uani d . 1
N N2 0.20952(15) 0.7879(2) 0.11730(8) 0.0385(4) Uani d . 1
C C1 0.33074(15) 0.5591(3) -0.03605(8) 0.0321(4) Uani d . 1
C C2 0.29566(16) 0.3836(3) -0.05213(9) 0.0357(5) Uani d . 1
H H2 0.2389 0.3282 -0.0347 0.043 Uiso calc R 1
C C3 0.34643(17) 0.2921(3) -0.09450(9) 0.0381(5) Uani d . 1
C C4 0.43217(16) 0.3750(3) -0.12032(9) 0.0399(5) Uani d . 1
C C5 0.46579(16) 0.5509(3) -0.10428(9) 0.0398(5) Uani d . 1
C C6 0.41557(16) 0.6430(3) -0.06225(9) 0.0379(5) Uani d . 1
H H6 0.4383 0.7604 -0.0515 0.045 Uiso calc R 1
C C7 0.2210(2) 0.0371(3) -0.09612(12) 0.0574(6) Uani d . 1
H H7A 0.2360 0.0253 -0.0518 0.086 Uiso calc R 1
H H7B 0.2078 -0.0793 -0.1149 0.086 Uiso calc R 1
H H7C 0.1523 0.1104 -0.1102 0.086 Uiso calc R 1
C C8 0.4273(2) 0.2828(4) -0.22275(11) 0.0619(7) Uani d . 1
H H8A 0.3487 0.2371 -0.2266 0.093 Uiso calc R 1
H H8B 0.4690 0.2093 -0.2465 0.093 Uiso calc R 1
H H8C 0.4235 0.4036 -0.2381 0.093 Uiso calc R 1
C C9 0.5850(2) 0.8031(4) -0.11726(12) 0.0680(8) Uani d . 1
H H9A 0.5175 0.8800 -0.1291 0.102 Uiso calc R 1
H H9B 0.6440 0.8374 -0.1394 0.102 Uiso calc R 1
H H9C 0.6167 0.8139 -0.0734 0.102 Uiso calc R 1
C C10 0.29023(16) 0.6634(3) 0.01298(9) 0.0329(4) Uani d . 1
C C11 0.14171(15) 0.6746(2) 0.07862(9) 0.0303(4) Uani d . 1
C C12 0.16991(16) 0.8875(3) 0.16473(9) 0.0340(5) Uani d . 1
C C13 0.19512(17) 0.8244(3) 0.22532(10) 0.0421(5) Uani d . 1
C C14 0.1593(2) 0.9309(4) 0.26999(11) 0.0543(6) Uani d . 1
H H14 0.1750 0.8929 0.3111 0.065 Uiso calc R 1
C C15 0.1012(2) 1.0906(4) 0.25423(12) 0.0589(7) Uani d . 1
H H15 0.0776 1.1589 0.2846 0.071 Uiso calc R 1
C C16 0.0780(2) 1.1497(3) 0.19418(12) 0.0535(6) Uani d . 1
H H16 0.0390 1.2584 0.1842 0.064 Uiso calc R 1
C C17 0.11159(17) 1.0501(3) 0.14765(10) 0.0417(5) Uani d . 1
C C18 0.0834(2) 1.1136(3) 0.08123(11) 0.0603(7) Uani d . 1
H H18A 0.1549 1.1208 0.0663 0.091 Uiso calc R 1
H H18B 0.0472 1.2299 0.0789 0.091 Uiso calc R 1
H H18C 0.0301 1.0305 0.0561 0.091 Uiso calc R 1
C C19 0.2545(2) 0.6459(3) 0.24182(12) 0.0673(7) Uani d . 1
H H19A 0.1958 0.5533 0.2373 0.101 Uiso calc R 1
H H19B 0.2988 0.6488 0.2840 0.101 Uiso calc R 1
H H19C 0.3069 0.6218 0.2147 0.101 Uiso calc R 1
H H1A 0.1415(17) 0.532(3) 0.0064(10) 0.044(6) Uiso d . 1
H H2A 0.276(2) 0.808(3) 0.1082(11) 0.059(7) Uiso d . 1

loop_
_atom_site_aniso_label
_atom_site_aniso_U_11
_atom_site_aniso_U_22
_atom_site_aniso_U_33
_atom_site_aniso_U_12
_atom_site_aniso_U_13
_atom_site_aniso_U_23
S1 0.0365(3) 0.0504(3) 0.0432(3) -0.0081(2) 0.0179(2) -0.0152(3)
O1 0.0579(9) 0.0465(9) 0.0660(11) -0.0007(8) 0.0303(8) -0.0193(8)
O2 0.0493(9) 0.0779(11) 0.0405(9) 0.0143(8) 0.0200(7) -0.0142(8)
O3 0.0538(9) 0.0779(12) 0.0525(10) -0.0131(9) 0.0326(8) -0.0089(9)
O4 0.0476(8) 0.0499(9) 0.0437(9) -0.0135(7) 0.0204(7) -0.0149(7)
N1 0.0340(9) 0.0382(10) 0.0346(10) -0.0049(8) 0.0129(7) -0.0118(8)
N2 0.0349(9) 0.0478(11) 0.0364(10) -0.0072(8) 0.0156(8) -0.0134(8)
C1 0.0293(10) 0.0405(12) 0.0269(11) 0.0048(8) 0.0072(8) -0.0018(9)
C2 0.0306(10) 0.0443(12) 0.0341(11) 0.0040(9) 0.0115(8) -0.0031(10)
C3 0.0372(11) 0.0409(12) 0.0365(12) 0.0062(9) 0.0086(9) -0.0058(10)
C4 0.0335(10) 0.0570(14) 0.0312(11) 0.0095(10) 0.0114(9) -0.0070(10)
C5 0.0327(10) 0.0575(14) 0.0316(11) -0.0001(10) 0.0123(9) -0.0020(10)
C6 0.0350(10) 0.0447(12) 0.0350(11) -0.0025(9) 0.0097(9) -0.0041(9)
C7 0.0659(15) 0.0414(13) 0.0700(18) -0.0004(12) 0.0263(13) -0.0077(12)
C8 0.0703(16) 0.0791(18) 0.0397(14) 0.0027(14) 0.0193(12) -0.0174(13)
C9 0.0659(16) 0.089(2) 0.0544(16) -0.0345(15) 0.0253(13) -0.0064(14)
C10 0.0328(10) 0.0358(11) 0.0314(11) 0.0028(9) 0.0099(8) -0.0013(9)
C11 0.0339(10) 0.0299(10) 0.0285(10) 0.0018(8) 0.0098(8) -0.0022(8)
C12 0.0351(10) 0.0383(11) 0.0318(11) -0.0097(9) 0.0142(8) -0.0116(9)
C13 0.0408(11) 0.0498(13) 0.0373(12) -0.0130(10) 0.0124(9) -0.0060(10)
C14 0.0598(14) 0.0751(18) 0.0319(13) -0.0232(13) 0.0187(11) -0.0107(12)
C15 0.0637(15) 0.0671(17) 0.0542(16) -0.0156(13) 0.0310(13) -0.0322(14)
C16 0.0551(14) 0.0472(14) 0.0612(17) -0.0009(11) 0.0191(12) -0.0190(12)
C17 0.0438(12) 0.0415(12) 0.0413(13) -0.0065(10) 0.0124(10) -0.0089(10)
C18 0.0764(17) 0.0549(15) 0.0488(15) 0.0037(13) 0.0118(12) 0.0039(12)
C19 0.0725(17) 0.0720(18) 0.0560(17) 0.0029(14) 0.0109(13) 0.0136(14)

loop_
_atom_type_symbol
_atom_type_description
_atom_type_scat_dispersion_real
_atom_type_scat_dispersion_imag
_atom_type_scat_source
C C 0.0033 0.0016 'International Tables Vol C Tables 4.2.6.8 and 6.1.1.4'
H H 0.0000 0.0000 'International Tables Vol C Tables 4.2.6.8 and 6.1.1.4'
N N 0.0061 0.0033 'International Tables Vol C Tables 4.2.6.8 and 6.1.1.4'
O O 0.0106 0.0060 'International Tables Vol C Tables 4.2.6.8 and 6.1.1.4'
S S 0.1246 0.1234 'International Tables Vol C Tables 4.2.6.8 and 6.1.1.4'

loop_
_geom_angle_atom_site_label_1
_geom_angle_atom_site_label_2
_geom_angle_atom_site_label_3
_geom_angle
C3 O1 C7 117.64(16)
C4 O2 C8 114.56(16)
C5 O3 C9 117.16(17)
C10 N1 C11 126.75(16)
C10 N1 H1A 118.5(14)
C11 N1 H1A 113.5(14)
C11 N2 C12 123.81(16)
C11 N2 H2A 113.6(16)
C12 N2 H2A 122.1(16)
C2 C1 C6 120.57(17)
C2 C1 C10 123.61(17)
C6 C1 C10 115.60(17)
C3 C2 C1 119.29(18)
C3 C2 H2 120.4
C1 C2 H2 120.4
O1 C3 C2 124.40(18)
O1 C3 C4 115.31(17)
C2 C3 C4 120.28(19)
O2 C4 C5 119.88(18)
O2 C4 C3 120.15(19)
C5 C4 C3 119.90(18)
O3 C5 C6 123.9(2)
O3 C5 C4 115.96(18)
C6 C5 C4 120.18(19)
C5 C6 C1 119.77(19)
C5 C6 H6 120.1
C1 C6 H6 120.1
O1 C7 H7A 109.5
O1 C7 H7B 109.5
H7A C7 H7B 109.5
O1 C7 H7C 109.5
H7A C7 H7C 109.5
H7B C7 H7C 109.5
O2 C8 H8A 109.5
O2 C8 H8B 109.5
H8A C8 H8B 109.5
O2 C8 H8C 109.5
H8A C8 H8C 109.5
H8B C8 H8C 109.5
O3 C9 H9A 109.5
O3 C9 H9B 109.5
H9A C9 H9B 109.5
O3 C9 H9C 109.5
H9A C9 H9C 109.5
H9B C9 H9C 109.5
O4 C10 N1 121.42(17)
O4 C10 C1 120.87(17)
N1 C10 C1 117.71(17)
N2 C11 N1 116.51(16)
N2 C11 S1 123.22(14)
N1 C11 S1 120.27(14)
C13 C12 C17 122.69(18)
C13 C12 N2 119.59(18)
C17 C12 N2 117.65(18)
C12 C13 C14 117.1(2)
C12 C13 C19 121.4(2)
C14 C13 C19 121.5(2)
C15 C14 C13 121.2(2)
C15 C14 H14 119.4
C13 C14 H14 119.4
C16 C15 C14 120.4(2)
C16 C15 H15 119.8
C14 C15 H15 119.8
C15 C16 C17 121.1(2)
C15 C16 H16 119.4
C17 C16 H16 119.4
C16 C17 C12 117.5(2)
C16 C17 C18 121.0(2)
C12 C17 C18 121.50(19)
C17 C18 H18A 109.5
C17 C18 H18B 109.5
H18A C18 H18B 109.5
C17 C18 H18C 109.5
H18A C18 H18C 109.5
H18B C18 H18C 109.5
C13 C19 H19A 109.5
C13 C19 H19B 109.5
H19A C19 H19B 109.5
C13 C19 H19C 109.5
H19A C19 H19C 109.5
H19B C19 H19C 109.5

loop_
_geom_bond_atom_site_label_1
_geom_bond_atom_site_label_2
_geom_bond_distance
S1 C11 1.6743(19)
O1 C3 1.371(2)
O1 C7 1.422(3)
O2 C4 1.378(2)
O2 C8 1.418(3)
O3 C5 1.373(2)
O3 C9 1.427(3)
O4 C10 1.223(2)
N1 C10 1.389(2)
N1 C11 1.393(2)
N1 H1A 0.87(2)
N2 C11 1.329(2)
N2 C12 1.439(2)
N2 H2A 0.86(2)
C1 C2 1.393(3)
C1 C6 1.395(3)
C1 C10 1.491(3)
C2 C3 1.390(3)
C2 H2 0.9300
C3 C4 1.396(3)
C4 C5 1.391(3)
C5 C6 1.383(3)
C6 H6 0.9300
C7 H7A 0.9600
C7 H7B 0.9600
C7 H7C 0.9600
C8 H8A 0.9600
C8 H8B 0.9600
C8 H8C 0.9600
C9 H9A 0.9600
C9 H9B 0.9600
C9 H9C 0.9600
C12 C13 1.387(3)
C12 C17 1.399(3)
C13 C14 1.399(3)
C13 C19 1.506(3)
C14 C15 1.375(3)
C14 H14 0.9300
C15 C16 1.367(3)
C15 H15 0.9300
C16 C17 1.392(3)
C16 H16 0.9300
C17 C18 1.507(3)
C18 H18A 0.9600
C18 H18B 0.9600
C18 H18C 0.9600
C19 H19A 0.9600
C19 H19B 0.9600
C19 H19C 0.9600

loop_
_geom_hbond_atom_site_label_D
_geom_hbond_atom_site_label_H
_geom_hbond_atom_site_label_A
_geom_hbond_site_symmetry_A
_geom_hbond_distance_DH
_geom_hbond_distance_HA
_geom_hbond_distance_DA
_geom_hbond_angle_DHA
_geom_hbond_publ_flag
N1 H1A S1 3_565 0.87(2) 2.59(2) 3.4434(18) 165.3(18) yes
N2 H2A O4 . 0.86(2) 1.92(2) 2.622(2) 138(2) yes

loop_
_geom_torsion_atom_site_label_1
_geom_torsion_atom_site_label_2
_geom_torsion_atom_site_label_3
_geom_torsion_atom_site_label_4
_geom_torsion
C6 C1 C2 C3 0.2(3)
C10 C1 C2 C3 -174.25(17)
C7 O1 C3 C2 10.9(3)
C7 O1 C3 C4 -170.38(18)
C1 C2 C3 O1 179.09(17)
C1 C2 C3 C4 0.4(3)
C8 O2 C4 C5 -95.9(2)
C8 O2 C4 C3 87.0(2)
O1 C3 C4 O2 -2.7(3)
C2 C3 C4 O2 176.11(17)
O1 C3 C4 C5 -179.73(17)
C2 C3 C4 C5 -0.9(3)
C9 O3 C5 C6 -2.1(3)
C9 O3 C5 C4 178.74(19)
O2 C4 C5 O3 3.0(3)
C3 C4 C5 O3 -179.99(18)
O2 C4 C5 C6 -176.23(18)
C3 C4 C5 C6 0.8(3)
O3 C5 C6 C1 -179.31(17)
C4 C5 C6 C1 -0.2(3)
C2 C1 C6 C5 -0.3(3)
C10 C1 C6 C5 174.57(17)
C11 N1 C10 O4 -4.5(3)
C11 N1 C10 C1 175.02(17)
C2 C1 C10 O4 160.75(18)
C6 C1 C10 O4 -14.0(3)
C2 C1 C10 N1 -18.8(3)
C6 C1 C10 N1 166.44(16)
C12 N2 C11 N1 172.86(18)
C12 N2 C11 S1 -7.9(3)
C10 N1 C11 N2 -12.0(3)
C10 N1 C11 S1 168.76(15)
C11 N2 C12 C13 97.8(2)
C11 N2 C12 C17 -85.1(2)
C17 C12 C13 C14 0.2(3)
N2 C12 C13 C14 177.09(17)
C17 C12 C13 C19 178.00(19)
N2 C12 C13 C19 -5.1(3)
C12 C13 C14 C15 0.2(3)
C19 C13 C14 C15 -177.6(2)
C13 C14 C15 C16 -0.5(3)
C14 C15 C16 C17 0.4(3)
C15 C16 C17 C12 0.0(3)
C15 C16 C17 C18 178.6(2)
C13 C12 C17 C16 -0.3(3)
N2 C12 C17 C16 -177.29(18)
C13 C12 C17 C18 -178.8(2)
N2 C12 C17 C18 4.2(3)

loop_
_cod_related_entry_id
_cod_related_entry_database
_cod_related_entry_code
1 ChemSpider 968342
